data_1539125
loop_
_publ_author_name
'Stomberg, R.'

_publ_section_title
;
 The Crystal Structure of Trisodium Pentafluoroperoxoniobate(V)
 Hydrogendifluoride, Na3 (H F2) (Nb F5 (O2))
;
_journal_name_full 'Acta Chemica Scandinavica, Series A: (28,1974-)'
_journal_page_first 389
_journal_page_last 394
_journal_volume 35
_journal_year 1981
_chemical_formula_sum 'F7 H Na3 Nb O2'
_chemical_name_systematic 'Na3 H F2 Nb F5 O2'
_space_group_IT_number 60
_symmetry_space_group_name_Hall '-P 2n 2ab'
_symmetry_space_group_name_H-M 'P b c n'
_cell_angle_alpha 90
_cell_angle_beta 90
_cell_angle_gamma 90
_cell_formula_units_Z 8
_cell_length_a 6.703
_cell_length_b 14.982
_cell_length_c 14.092
_cell_volume 1415.180
_citation_journal_id_ASTM ACAPCT
_cod_data_source_file Stomberg_ACAPCT_1981_11.cif
_cod_data_source_block H1F7Na3Nb1O2
_cod_original_cell_volume 1415.18
_cod_original_formula_sum 'H1 F7 Na3 Nb1 O2'
_cod_database_code 1539125

loop_
_symmetry_equiv_pos_as_xyz
x,y,z
-x+1/2,-y+1/2,z+1/2
x+1/2,-y+1/2,-z
-x,y,-z+1/2
-x,-y,-z
x-1/2,y-1/2,-z-1/2
-x-1/2,y-1/2,z
x,-y,z-1/2

loop_
_atom_site_label
_atom_site_type_symbol
_atom_site_fract_x
_atom_site_fract_y
_atom_site_fract_z
_atom_site_occupancy
_atom_site_U_iso_or_equiv
F7 F-1 0.0239 0.4015 0.3305 1 0.0
H2 H+1 0 0.401 0.25 1 0.0
F1 F-1 0.1756 0.2352 0.184 1 0.0
H1 H+1 0.5 0.38 0.25 1 0.0
F2 F-1 0.2107 0.0271 0.0205 1 0.0
O1 O-1 0.5253 0.0993 0.0739 1 0.0
Na3 Na+1 0.28 0.502 0.3611 1 0.0
F4 F-1 0.2399 0.2161 0.0003 1 0.0
F3 F-1 0.2109 0.0536 0.209 1 0.0
F6 F-1 0.4683 0.377 0.3296 1 0.0
F5 F-1 -0.0478 0.1316 0.0901 1 0.0
Nb1 Nb+5 0.25206 0.13146 0.10392 1 0.0
Na1 Na+1 0.1976 0.2652 0.3426 1 0.0
O2 O-1 0.5105 0.173 0.1437 1 0.0
Na2 Na+1 0.2624 0.3728 0.0665 1 0.0
